data_7036617
loop_
_publ_author_name
'Benisvy, Laurent'
'Zats, Galina M.'
'Fleker, Ohad'
'Yufit, Dmitry S.'
'Orio, Maylis'
'Romanenko, Galina'
'Ovcharenko, Victor'

_publ_section_title
;
 X-ray structure of a Ni(ii)-tri-phenoxyl radical complex.
;
_journal_issue 41
_journal_name_full 'Dalton transactions (Cambridge, England : 2003)'
_journal_page_first 17924
_journal_page_last 17926
_journal_paper_doi 10.1039/c5dt03131a
_journal_volume 44
_journal_year 2015
_chemical_formula_moiety 'C56.40 H79.80 Cl4.80 F12 N6 Ni O3 Sb2'
_chemical_formula_sum 'C56.4 H79.8 Cl4.8 F12 N6 Ni O3 Sb2'
_chemical_formula_weight 1590.23
_chemical_name_systematic
;
 ?
;
_space_group_crystal_system trigonal
_space_group_IT_number 148
_space_group_name_Hall '-R 3'
_space_group_name_H-M_alt 'R -3 :H'
_symmetry_space_group_name_Hall '-R 3'
_symmetry_space_group_name_H-M 'R -3 :H'
_atom_sites_solution_hydrogens geom
_atom_sites_solution_primary direct
_atom_sites_solution_secondary difmap
_audit_creation_method SHELXL-2013
_audit_update_record
;
2014-05-27 deposited with the CCDC.
2015-09-02 downloaded from the CCDC.
;
_cell_angle_alpha 90
_cell_angle_beta 90
_cell_angle_gamma 120
_cell_formula_units_Z 6
_cell_length_a 15.0749(6)
_cell_length_b 15.0749(6)
_cell_length_c 54.398(2)
_cell_measurement_reflns_used 206
_cell_measurement_temperature 110(2)
_cell_measurement_theta_max 26.368
_cell_measurement_theta_min 1.123
_cell_volume 10705.9(7)
_computing_cell_refinement 'Saint, Bruker-AXS'
_computing_data_collection 'Apex2, Bruker-AXS'
_computing_data_reduction 'Saint, Bruker-AXS'
_computing_structure_refinement 'SHELXL-2013 (Sheldrick, 2013)'
_computing_structure_solution 'SHELXL-2013 (Sheldrick, 2013)'
_diffrn_ambient_temperature 110(2)
_diffrn_detector_area_resol_mean 1.75
_diffrn_measured_fraction_theta_full 0.998
_diffrn_measured_fraction_theta_max 0.999
_diffrn_measurement_device_type 'ApexDuo, Bruker-AXS'
_diffrn_measurement_method '0.5 deg. \f and \w scans'
_diffrn_radiation_type MoK\a
_diffrn_radiation_wavelength 0.71073
_diffrn_reflns_av_R_equivalents 0.0287
_diffrn_reflns_av_unetI/netI 0.0264
_diffrn_reflns_Laue_measured_fraction_full 0.998
_diffrn_reflns_Laue_measured_fraction_max 0.999
_diffrn_reflns_limit_h_max 18
_diffrn_reflns_limit_h_min -16
_diffrn_reflns_limit_k_max 16
_diffrn_reflns_limit_k_min -18
_diffrn_reflns_limit_l_max 27
_diffrn_reflns_limit_l_min -67
_diffrn_reflns_number 18973
_diffrn_reflns_point_group_measured_fraction_full 0.998
_diffrn_reflns_point_group_measured_fraction_max 0.999
_diffrn_reflns_theta_full 25.242
_diffrn_reflns_theta_max 26.368
_diffrn_reflns_theta_min 1.123
_diffrn_source 'fine-focus sealed tube'
_exptl_absorpt_coefficient_mu 1.266
_exptl_absorpt_correction_T_max 0.899
_exptl_absorpt_correction_T_min 0.849
_exptl_absorpt_correction_type multi-scan
_exptl_absorpt_process_details 'Sadabs, Bruker-AXS'
_exptl_crystal_colour black
_exptl_crystal_density_diffrn 1.480
_exptl_crystal_density_method 'not measured'
_exptl_crystal_description block
_exptl_crystal_F_000 4822.8
_exptl_crystal_size_max 0.192
_exptl_crystal_size_mid 0.108
_exptl_crystal_size_min 0.084
_refine_diff_density_max 1.241
_refine_diff_density_min -1.631
_refine_diff_density_rms 0.104
_refine_ls_extinction_method none
_refine_ls_goodness_of_fit_ref 1.175
_refine_ls_hydrogen_treatment constr
_refine_ls_matrix_type full
_refine_ls_number_parameters 269
_refine_ls_number_reflns 4873
_refine_ls_number_restraints 15
_refine_ls_restrained_S_all 1.345
_refine_ls_R_factor_all 0.0538
_refine_ls_R_factor_gt 0.0468
_refine_ls_shift/su_max 0.002
_refine_ls_shift/su_mean 0.000
_refine_ls_structure_factor_coef Fsqd
_refine_ls_weighting_details 'w=1/[\s^2^(Fo^2^)+(0.0285P)^2^+141.3820P] where P=(Fo^2^+2Fc^2^)/3'
_refine_ls_weighting_scheme calc
_refine_ls_wR_factor_gt 0.1115
_refine_ls_wR_factor_ref 0.1178
_reflns_Friedel_coverage 0.000
_reflns_number_gt 4350
_reflns_number_total 4873
_reflns_threshold_expression 'I > 2\s(I)'
_cod_data_source_file c5dt03131a2.cif
_cod_data_source_block 2_lb2
_cod_depositor_comments 'Adding full bibliography for 7036616--7036617.cif.'
_cod_original_cell_volume 10705.9(9)
_cod_original_formula_sum 'C56.40 H79.80 Cl4.80 F12 N6 Ni O3 Sb2'
_cod_database_code 7036617
_shelx_space_group_comment
;
The symmetry employed for this shelxl refinement is uniquely defined
by the following loop, which should always be used as a source of
symmetry information in preference to the above space-group names.
They are only intended as comments.
;
_shelx_estimated_absorpt_t_min 0.793
_shelx_estimated_absorpt_t_max 0.901
_shelxl_version_number 2013-4

loop_
_space_group_symop_operation_xyz
'x, y, z'
'-y, x-y, z'
'-x+y, -x, z'
'x+2/3, y+1/3, z+1/3'
'-y+2/3, x-y+1/3, z+1/3'
'-x+y+2/3, -x+1/3, z+1/3'
'x+1/3, y+2/3, z+2/3'
'-y+1/3, x-y+2/3, z+2/3'
'-x+y+1/3, -x+2/3, z+2/3'
'-x, -y, -z'
'y, -x+y, -z'
'x-y, x, -z'
'-x+2/3, -y+1/3, -z+1/3'
'y+2/3, -x+y+1/3, -z+1/3'
'x-y+2/3, x+1/3, -z+1/3'
'-x+1/3, -y+2/3, -z+2/3'
'y+1/3, -x+y+2/3, -z+2/3'
'x-y+1/3, x+2/3, -z+2/3'

loop_
_atom_site_label
_atom_site_type_symbol
_atom_site_fract_x
_atom_site_fract_y
_atom_site_fract_z
_atom_site_U_iso_or_equiv
_atom_site_adp_type
_atom_site_occupancy
_atom_site_site_symmetry_order
_atom_site_calc_flag
_atom_site_refinement_flags_posn
_atom_site_refinement_flags_adp
_atom_site_refinement_flags_occupancy
Ni1 Ni 0.6667 0.3333 0.43698(2) 0.01455(19) Uani 1 3 d S T P
N2 N 0.6022(2) 0.4081(2) 0.45424(6) 0.0163(7) Uani 1 1 d . . .
N3 N 0.6481(3) 0.4750(3) 0.47306(6) 0.0191(7) Uani 1 1 d . . .
H3 H 0.6949 0.4748 0.4827 0.023 Uiso 1 1 calc R U .
C4 C 0.6137(3) 0.5414(3) 0.47533(8) 0.0224(9) Uani 1 1 d . . .
C5 C 0.6525(4) 0.6216(4) 0.49499(9) 0.0323(11) Uani 1 1 d . . .
H5A H 0.7170 0.6809 0.4896 0.048 Uiso 1 1 calc R U .
H5B H 0.6640 0.5935 0.5101 0.048 Uiso 1 1 calc R U .
H5C H 0.6018 0.6429 0.4981 0.048 Uiso 1 1 calc R U .
C6 C 0.5436(3) 0.5183(3) 0.45702(8) 0.0224(9) Uani 1 1 d . . .
H6 H 0.5061 0.5521 0.4537 0.027 Uiso 1 1 calc R U .
C7 C 0.5377(3) 0.4347(3) 0.44404(7) 0.0167(8) Uani 1 1 d . . .
C8 C 0.4739(3) 0.3841(3) 0.42257(7) 0.0166(8) Uani 1 1 d . . .
C9 C 0.4788(3) 0.3026(3) 0.40920(7) 0.0156(8) Uani 1 1 d . . .
O10 O 0.5422(2) 0.2748(2) 0.41481(5) 0.0168(5) Uani 1 1 d . . .
C11 C 0.4081(3) 0.2524(3) 0.38860(7) 0.0160(8) Uani 1 1 d . . .
C12 C 0.4088(3) 0.1630(3) 0.37536(7) 0.0194(8) Uani 1 1 d . . .
C13 C 0.3328(3) 0.1232(3) 0.35378(8) 0.0273(10) Uani 1 1 d . . .
H13A H 0.3492 0.1794 0.3423 0.041 Uiso 1 1 calc R U .
H13B H 0.2630 0.0963 0.3600 0.041 Uiso 1 1 calc R U .
H13C H 0.3377 0.0685 0.3453 0.041 Uiso 1 1 calc R U .
C14 C 0.3768(3) 0.0739(3) 0.39349(9) 0.0269(9) Uani 1 1 d . . .
H14A H 0.3775 0.0167 0.3851 0.040 Uiso 1 1 calc R U .
H14B H 0.3077 0.0516 0.3996 0.040 Uiso 1 1 calc R U .
H14C H 0.4250 0.0966 0.4073 0.040 Uiso 1 1 calc R U .
C15 C 0.5161(3) 0.1966(3) 0.36470(8) 0.0236(9) Uani 1 1 d . . .
H15A H 0.5149 0.1384 0.3563 0.035 Uiso 1 1 calc R U .
H15B H 0.5664 0.2201 0.3781 0.035 Uiso 1 1 calc R U .
H15C H 0.5350 0.2525 0.3529 0.035 Uiso 1 1 calc R U .
C16 C 0.3442(3) 0.2881(3) 0.38187(7) 0.0190(8) Uani 1 1 d . . .
H16 H 0.2988 0.2562 0.3685 0.023 Uiso 1 1 calc R U .
C17 C 0.3426(3) 0.3702(3) 0.39390(7) 0.0189(8) Uani 1 1 d . . .
C18 C 0.2751(3) 0.4133(3) 0.38565(8) 0.0221(9) Uani 1 1 d . . .
C19 C 0.2123(4) 0.3606(4) 0.36265(9) 0.0291(10) Uani 1 1 d . . .
H19A H 0.1735 0.3939 0.3577 0.044 Uiso 1 1 calc R U .
H19B H 0.1647 0.2882 0.3663 0.044 Uiso 1 1 calc R U .
H19C H 0.2584 0.3659 0.3493 0.044 Uiso 1 1 calc R U .
C20 C 0.2008(3) 0.3998(4) 0.40679(9) 0.0292(10) Uani 1 1 d . . .
H20A H 0.1597 0.4310 0.4021 0.044 Uiso 1 1 calc R U .
H20B H 0.2401 0.4332 0.4217 0.044 Uiso 1 1 calc R U .
H20C H 0.1554 0.3266 0.4100 0.044 Uiso 1 1 calc R U .
C21 C 0.3445(4) 0.5278(3) 0.37993(10) 0.0336(11) Uani 1 1 d . . .
H21A H 0.3962 0.5362 0.3678 0.050 Uiso 1 1 calc R U .
H21B H 0.3785 0.5644 0.3950 0.050 Uiso 1 1 calc R U .
H21C H 0.3030 0.5556 0.3733 0.050 Uiso 1 1 calc R U .
C22 C 0.4072(3) 0.4149(3) 0.41431(7) 0.0190(8) Uani 1 1 d . . .
H22 H 0.4047 0.4688 0.4228 0.023 Uiso 1 1 calc R U .
Sb23 Sb 0.3333 0.6667 0.46484(2) 0.01684(12) Uani 1 3 d S T P
F24 F 0.21821(19) 0.6309(2) 0.44559(5) 0.0328(6) Uani 1 1 d . . .
F25 F 0.44586(19) 0.6981(2) 0.48545(5) 0.0298(6) Uani 1 1 d . . .
Sb26 Sb 0.0000 0.0000 0.37582(2) 0.0487(2) Uani 1 3 d S T P
F27 F -0.0008(4) 0.1009(3) 0.39546(10) 0.0848(14) Uani 1 1 d . . .
F28 F 0.0994(3) 0.1018(3) 0.35571(9) 0.0713(12) Uani 1 1 d . . .
C29 C 0.1856(7) 0.1585(8) 0.44397(18) 0.0710(8) Uani 0.8 1 d . U P
H29A H 0.2020 0.2025 0.4292 0.085 Uiso 0.8 1 calc R U P
H29B H 0.1409 0.0867 0.4387 0.085 Uiso 0.8 1 calc R U P
Cl30 Cl 0.29695(16) 0.17110(17) 0.45554(4) 0.0616(5) Uani 0.8 1 d . U P
Cl31 Cl 0.1195(2) 0.1901(3) 0.46411(6) 0.1015(8) Uani 0.8 1 d . U P

loop_
_atom_site_aniso_label
_atom_site_aniso_U_11
_atom_site_aniso_U_22
_atom_site_aniso_U_33
_atom_site_aniso_U_23
_atom_site_aniso_U_13
_atom_site_aniso_U_12
Ni1 0.0132(3) 0.0132(3) 0.0172(4) 0.000 0.000 0.00662(13)
N2 0.0167(16) 0.0161(16) 0.0153(16) -0.0039(12) -0.0040(12) 0.0076(13)
N3 0.0200(17) 0.0207(17) 0.0176(16) -0.0065(13) -0.0065(13) 0.0108(14)
C4 0.024(2) 0.023(2) 0.022(2) -0.0069(16) -0.0025(16) 0.0128(18)
C5 0.037(3) 0.034(3) 0.032(3) -0.017(2) -0.014(2) 0.021(2)
C6 0.021(2) 0.027(2) 0.025(2) -0.0097(17) -0.0052(16) 0.0160(18)
C7 0.0146(18) 0.0167(19) 0.0183(19) -0.0012(15) 0.0012(15) 0.0074(16)
C8 0.0136(18) 0.0164(19) 0.0194(19) -0.0008(15) -0.0002(14) 0.0070(15)
C9 0.0114(17) 0.0150(18) 0.0183(19) 0.0020(14) 0.0027(14) 0.0050(15)
O10 0.0142(13) 0.0167(13) 0.0203(14) -0.0016(11) 0.0006(10) 0.0082(11)
C11 0.0126(18) 0.0121(18) 0.0188(19) -0.0010(14) 0.0015(14) 0.0027(15)
C12 0.0169(19) 0.0163(19) 0.023(2) -0.0042(15) -0.0005(16) 0.0070(16)
C13 0.027(2) 0.025(2) 0.029(2) -0.0140(18) -0.0069(18) 0.0128(19)
C14 0.026(2) 0.015(2) 0.036(2) -0.0018(17) -0.0009(18) 0.0073(18)
C15 0.021(2) 0.027(2) 0.024(2) -0.0055(17) 0.0018(16) 0.0126(18)
C16 0.0161(19) 0.0180(19) 0.020(2) -0.0043(15) -0.0028(15) 0.0065(16)
C17 0.0142(19) 0.019(2) 0.023(2) -0.0020(15) -0.0017(15) 0.0076(16)
C18 0.018(2) 0.021(2) 0.030(2) -0.0074(17) -0.0081(17) 0.0116(17)
C19 0.028(2) 0.031(2) 0.035(3) -0.012(2) -0.0141(19) 0.020(2)
C20 0.020(2) 0.034(3) 0.038(3) -0.010(2) -0.0066(18) 0.017(2)
C21 0.028(2) 0.025(2) 0.050(3) 0.000(2) -0.011(2) 0.014(2)
C22 0.0170(19) 0.0175(19) 0.024(2) -0.0044(15) -0.0007(15) 0.0095(16)
Sb23 0.01641(16) 0.01641(16) 0.0177(2) 0.000 0.000 0.00820(8)
F24 0.0237(13) 0.0375(15) 0.0340(15) 0.0093(12) -0.0077(11) 0.0129(12)
F25 0.0231(13) 0.0353(15) 0.0302(14) -0.0140(11) -0.0113(10) 0.0140(12)
Sb26 0.0218(2) 0.0218(2) 0.1024(6) 0.000 0.000 0.01092(10)
F27 0.080(3) 0.056(2) 0.127(4) -0.015(2) 0.013(3) 0.040(2)
F28 0.0355(19) 0.0329(18) 0.132(4) 0.005(2) 0.013(2) 0.0069(15)
C29 0.0533(14) 0.0835(19) 0.0796(18) 0.0006(15) -0.0003(12) 0.0367(14)
Cl30 0.0499(10) 0.0670(12) 0.0625(12) 0.0189(10) 0.0054(9) 0.0251(9)
Cl31 0.0592(13) 0.142(2) 0.0993(17) -0.0330(16) -0.0027(12) 0.0467(13)

loop_
_atom_type_symbol
_atom_type_description
_atom_type_scat_dispersion_real
_atom_type_scat_dispersion_imag
_atom_type_scat_source
C C 0.0033 0.0016 'International Tables Vol C Tables 4.2.6.8 and 6.1.1.4'
H H 0.0000 0.0000 'International Tables Vol C Tables 4.2.6.8 and 6.1.1.4'
N N 0.0061 0.0033 'International Tables Vol C Tables 4.2.6.8 and 6.1.1.4'
O O 0.0106 0.0060 'International Tables Vol C Tables 4.2.6.8 and 6.1.1.4'
F F 0.0171 0.0103 'International Tables Vol C Tables 4.2.6.8 and 6.1.1.4'
Cl Cl 0.1484 0.1585 'International Tables Vol C Tables 4.2.6.8 and 6.1.1.4'
Ni Ni 0.3393 1.1124 'International Tables Vol C Tables 4.2.6.8 and 6.1.1.4'
Sb Sb -0.5866 1.5461 'International Tables Vol C Tables 4.2.6.8 and 6.1.1.4'

loop_
_geom_angle_atom_site_label_1
_geom_angle_atom_site_label_2
_geom_angle_atom_site_label_3
_geom_angle
_geom_angle_site_symmetry_1
_geom_angle_site_symmetry_3
O10 Ni1 O10 88.14(11) 2_655 .
O10 Ni1 O10 88.14(11) 2_655 3_665
O10 Ni1 O10 88.14(11) . 3_665
O10 Ni1 N2 84.92(12) 2_655 3_665
O10 Ni1 N2 170.73(12) . 3_665
O10 Ni1 N2 85.49(11) 3_665 3_665
O10 Ni1 N2 85.49(11) 2_655 2_655
O10 Ni1 N2 84.92(12) . 2_655
O10 Ni1 N2 170.73(12) 3_665 2_655
N2 Ni1 N2 100.63(11) 3_665 2_655
O10 Ni1 N2 170.73(12) 2_655 .
O10 Ni1 N2 85.49(11) . .
O10 Ni1 N2 84.92(12) 3_665 .
N2 Ni1 N2 100.63(11) 3_665 .
N2 Ni1 N2 100.63(11) 2_655 .
C7 N2 N3 105.3(3) . .
C7 N2 Ni1 126.1(3) . .
N3 N2 Ni1 123.3(2) . .
C4 N3 N2 112.3(3) . .
C4 N3 H3 123.8 . .
N2 N3 H3 123.8 . .
N3 C4 C6 106.3(4) . .
N3 C4 C5 121.8(4) . .
C6 C4 C5 131.9(4) . .
C4 C5 H5A 109.5 . .
C4 C5 H5B 109.5 . .
H5A C5 H5B 109.5 . .
C4 C5 H5C 109.5 . .
H5A C5 H5C 109.5 . .
H5B C5 H5C 109.5 . .
C4 C6 C7 106.8(4) . .
C4 C6 H6 126.6 . .
C7 C6 H6 126.6 . .
N2 C7 C6 109.2(3) . .
N2 C7 C8 124.0(3) . .
C6 C7 C8 126.8(4) . .
C22 C8 C9 118.2(3) . .
C22 C8 C7 119.1(4) . .
C9 C8 C7 122.7(3) . .
O10 C9 C8 121.7(3) . .
O10 C9 C11 119.3(3) . .
C8 C9 C11 119.0(3) . .
C9 O10 Ni1 133.8(3) . .
C16 C11 C9 118.2(3) . .
C16 C11 C12 122.4(3) . .
C9 C11 C12 119.3(3) . .
C11 C12 C14 109.3(3) . .
C11 C12 C13 111.7(3) . .
C14 C12 C13 107.6(3) . .
C11 C12 C15 110.7(3) . .
C14 C12 C15 110.3(3) . .
C13 C12 C15 107.2(3) . .
C12 C13 H13A 109.5 . .
C12 C13 H13B 109.5 . .
H13A C13 H13B 109.5 . .
C12 C13 H13C 109.5 . .
H13A C13 H13C 109.5 . .
H13B C13 H13C 109.5 . .
C12 C14 H14A 109.5 . .
C12 C14 H14B 109.5 . .
H14A C14 H14B 109.5 . .
C12 C14 H14C 109.5 . .
H14A C14 H14C 109.5 . .
H14B C14 H14C 109.5 . .
C12 C15 H15A 109.5 . .
C12 C15 H15B 109.5 . .
H15A C15 H15B 109.5 . .
C12 C15 H15C 109.5 . .
H15A C15 H15C 109.5 . .
H15B C15 H15C 109.5 . .
C11 C16 C17 123.1(4) . .
C11 C16 H16 118.5 . .
C17 C16 H16 118.5 . .
C22 C17 C16 118.4(4) . .
C22 C17 C18 118.6(4) . .
C16 C17 C18 123.0(4) . .
C17 C18 C19 113.0(3) . .
C17 C18 C21 108.3(3) . .
C19 C18 C21 108.3(4) . .
C17 C18 C20 108.6(4) . .
C19 C18 C20 108.7(4) . .
C21 C18 C20 109.9(4) . .
C18 C19 H19A 109.5 . .
C18 C19 H19B 109.5 . .
H19A C19 H19B 109.5 . .
C18 C19 H19C 109.5 . .
H19A C19 H19C 109.5 . .
H19B C19 H19C 109.5 . .
C18 C20 H20A 109.5 . .
C18 C20 H20B 109.5 . .
H20A C20 H20B 109.5 . .
C18 C20 H20C 109.5 . .
H20A C20 H20C 109.5 . .
H20B C20 H20C 109.5 . .
C18 C21 H21A 109.5 . .
C18 C21 H21B 109.5 . .
H21A C21 H21B 109.5 . .
C18 C21 H21C 109.5 . .
H21A C21 H21C 109.5 . .
H21B C21 H21C 109.5 . .
C8 C22 C17 122.9(4) . .
C8 C22 H22 118.5 . .
C17 C22 H22 118.5 . .
F24 Sb23 F24 91.45(12) . 3_565
F24 Sb23 F24 91.45(12) . 2_665
F24 Sb23 F24 91.45(12) 3_565 2_665
F24 Sb23 F25 91.25(12) . 2_665
F24 Sb23 F25 89.02(11) 3_565 2_665
F24 Sb23 F25 177.24(12) 2_665 2_665
F24 Sb23 F25 89.02(11) . 3_565
F24 Sb23 F25 177.24(12) 3_565 3_565
F24 Sb23 F25 91.25(12) 2_665 3_565
F25 Sb23 F25 88.25(12) 2_665 3_565
F24 Sb23 F25 177.24(12) . .
F24 Sb23 F25 91.25(13) 3_565 .
F24 Sb23 F25 89.02(11) 2_665 .
F25 Sb23 F25 88.25(12) 2_665 .
F25 Sb23 F25 88.25(12) 3_565 .
F27 Sb26 F27 90.4(2) 3 .
F27 Sb26 F27 90.4(2) 3 2
F27 Sb26 F27 90.4(2) . 2
F27 Sb26 F28 178.9(2) 3 2
F27 Sb26 F28 90.6(2) . 2
F27 Sb26 F28 89.71(19) 2 2
F27 Sb26 F28 89.71(19) 3 3
F27 Sb26 F28 178.9(2) . 3
F27 Sb26 F28 90.6(2) 2 3
F28 Sb26 F28 89.2(2) 2 3
F27 Sb26 F28 90.6(2) 3 .
F27 Sb26 F28 89.71(19) . .
F27 Sb26 F28 178.9(2) 2 .
F28 Sb26 F28 89.2(2) 2 .
F28 Sb26 F28 89.2(2) 3 .
Cl31 C29 Cl30 114.3(6) . .
Cl31 C29 H29A 108.7 . .
Cl30 C29 H29A 108.7 . .
Cl31 C29 H29B 108.7 . .
Cl30 C29 H29B 108.7 . .
H29A C29 H29B 107.6 . .

loop_
_geom_bond_atom_site_label_1
_geom_bond_atom_site_label_2
_geom_bond_distance
_geom_bond_site_symmetry_2
Ni1 O10 2.025(3) 2_655
Ni1 O10 2.025(3) .
Ni1 O10 2.025(3) 3_665
Ni1 N2 2.047(3) 3_665
Ni1 N2 2.047(3) 2_655
Ni1 N2 2.047(3) .
N2 C7 1.344(5) .
N2 N3 1.359(4) .
N3 C4 1.344(5) .
N3 H3 0.8800 .
C4 C6 1.365(6) .
C4 C5 1.496(6) .
C5 H5A 0.9800 .
C5 H5B 0.9800 .
C5 H5C 0.9800 .
C6 C7 1.407(5) .
C6 H6 0.9500 .
C7 C8 1.461(5) .
C8 C22 1.376(5) .
C8 C9 1.461(5) .
C9 O10 1.258(5) .
C9 C11 1.469(5) .
C11 C16 1.368(6) .
C11 C12 1.533(5) .
C12 C14 1.537(6) .
C12 C13 1.537(6) .
C12 C15 1.546(6) .
C13 H13A 0.9800 .
C13 H13B 0.9800 .
C13 H13C 0.9800 .
C14 H14A 0.9800 .
C14 H14B 0.9800 .
C14 H14C 0.9800 .
C15 H15A 0.9800 .
C15 H15B 0.9800 .
C15 H15C 0.9800 .
C16 C17 1.410(6) .
C16 H16 0.9500 .
C17 C22 1.407(6) .
C17 C18 1.523(5) .
C18 C19 1.530(6) .
C18 C21 1.538(6) .
C18 C20 1.547(6) .
C19 H19A 0.9800 .
C19 H19B 0.9800 .
C19 H19C 0.9800 .
C20 H20A 0.9800 .
C20 H20B 0.9800 .
C20 H20C 0.9800 .
C21 H21A 0.9800 .
C21 H21B 0.9800 .
C21 H21C 0.9800 .
C22 H22 0.9500 .
Sb23 F24 1.861(2) .
Sb23 F24 1.861(2) 3_565
Sb23 F24 1.861(2) 2_665
Sb23 F25 1.885(2) 2_665
Sb23 F25 1.885(2) 3_565
Sb23 F25 1.885(2) .
Sb26 F27 1.864(4) 3
Sb26 F27 1.864(4) .
Sb26 F27 1.864(4) 2
Sb26 F28 1.871(4) 2
Sb26 F28 1.871(4) 3
Sb26 F28 1.871(4) .
C29 Cl31 1.701(10) .
C29 Cl30 1.713(9) .
C29 H29A 0.9900 .
C29 H29B 0.9900 .
